data_4079921
loop_
_publ_author_name
'Alkarekshi, Wafaa'
'Armitage, Andrew P.'
'Boyron, Olivier'
'Davies, Christopher J.'
'Govere, Matifadza'
'Gregory, Andrew'
'Singh, Kuldip'
'Solan, Gregory A.'

_publ_section_title
;
 Phenolate Substituent Effects on Ring-Opening Polymerization of
 \e-Caprolactone by Aluminum Complexes Bearing
 2-(Phenyl-2-olate)-6-(1-amidoalkyl)pyridine Pincers
;
_journal_issue 1
_journal_name_full Organometallics
_journal_page_first 249
_journal_paper_doi 10.1021/om301057d
_journal_volume 32
_journal_year 2013
_chemical_formula_moiety 'C29 H35 Al Cl N3 O,1.5 H2O'
_chemical_formula_sum 'C29 H38 Al Cl N3 O2.5'
_chemical_formula_weight 531.05
_chemical_name_systematic
; 
 ? 
;
_space_group_IT_number 2
_symmetry_cell_setting triclinic
_symmetry_space_group_name_Hall '-P 1'
_symmetry_space_group_name_H-M 'P -1'
_atom_sites_solution_hydrogens geom
_atom_sites_solution_primary direct
_atom_sites_solution_secondary difmap
_audit_creation_method SHELXL-97
_cell_angle_alpha 104.828(4)
_cell_angle_beta 110.832(4)
_cell_angle_gamma 100.000(5)
_cell_formula_units_Z 2
_cell_length_a 10.266(2)
_cell_length_b 12.632(3)
_cell_length_c 12.651(3)
_cell_measurement_reflns_used 901
_cell_measurement_temperature 150(2)
_cell_measurement_theta_max 28.381
_cell_measurement_theta_min 2.220
_cell_volume 1417.3(6)
_computing_cell_refinement 'Bruker SMART'
_computing_data_collection 'Bruker SMART'
_computing_data_reduction 'Bruker SHELXTL'
_computing_molecular_graphics 'Bruker SHELXTL'
_computing_publication_material 'Bruker SHELXTL'
_computing_structure_refinement 'SHELXL-97 (Sheldrick, 1997)'
_computing_structure_solution 'SHELXS-97 (Sheldrick, 1990)'
_diffrn_ambient_temperature 150(2)
_diffrn_measured_fraction_theta_full 0.989
_diffrn_measured_fraction_theta_max 0.989
_diffrn_measurement_device_type 'Bruker Apex 2000 CCD area detector'
_diffrn_measurement_method 'phi and omega scans'
_diffrn_radiation_monochromator graphite
_diffrn_radiation_source 'fine-focus sealed tube'
_diffrn_radiation_type MoK\a
_diffrn_radiation_wavelength 0.71073
_diffrn_reflns_av_R_equivalents 0.0882
_diffrn_reflns_av_sigmaI/netI 0.1610
_diffrn_reflns_limit_h_max 12
_diffrn_reflns_limit_h_min -12
_diffrn_reflns_limit_k_max 15
_diffrn_reflns_limit_k_min -15
_diffrn_reflns_limit_l_max 15
_diffrn_reflns_limit_l_min -15
_diffrn_reflns_number 11233
_diffrn_reflns_theta_full 26.00
_diffrn_reflns_theta_max 26.00
_diffrn_reflns_theta_min 1.74
_exptl_absorpt_coefficient_mu 0.198
_exptl_absorpt_correction_T_max 0.862
_exptl_absorpt_correction_T_min 0.527
_exptl_absorpt_correction_type empirical
_exptl_absorpt_process_details
;
absorption correction based on 2356 reflections(SADABS);Rint 0.1061 before correction and 0.0494 after.
;
_exptl_crystal_colour orange
_exptl_crystal_density_diffrn 1.244
_exptl_crystal_density_method 'not measured'
_exptl_crystal_description block
_exptl_crystal_F_000 566
_exptl_crystal_size_max 0.42
_exptl_crystal_size_mid 0.39
_exptl_crystal_size_min 0.17
_refine_diff_density_max 0.292
_refine_diff_density_min -0.263
_refine_diff_density_rms 0.065
_refine_ls_extinction_method none
_refine_ls_goodness_of_fit_ref 0.857
_refine_ls_hydrogen_treatment constr
_refine_ls_matrix_type full
_refine_ls_number_parameters 324
_refine_ls_number_reflns 5517
_refine_ls_number_restraints 0
_refine_ls_restrained_S_all 0.857
_refine_ls_R_factor_all 0.1305
_refine_ls_R_factor_gt 0.0679
_refine_ls_shift/su_max 0.000
_refine_ls_shift/su_mean 0.000
_refine_ls_structure_factor_coef Fsqd
_refine_ls_weighting_details 'calc w=1/[\s^2^(Fo^2^)+(0.0361P)^2^+0.0000P] where P=(Fo^2^+2Fc^2^)/3'
_refine_ls_weighting_scheme calc
_refine_ls_wR_factor_gt 0.1199
_refine_ls_wR_factor_ref 0.1375
_reflns_number_gt 2738
_reflns_number_total 5517
_reflns_threshold_expression >2sigma(I)
_cod_data_source_file om301057d_si_002.cif
_cod_data_source_block 11080
_cod_depositor_comments
;
The following automatic conversions were performed:

'_symmetry_cell_setting' value 'Triclinic' changed to 'triclinic'
according to /home/saulius/struct/CIF-dictionaries/cif_core.dic
dictionary named 'cif_core.dic' version 2.4.2 from 2011-04-26.

Automatic conversion script
Id: cif_fix_values 1891 2012-01-12 08:04:46Z andrius 
;
_cod_original_cell_volume 1417.2(5)
_cod_original_sg_symbol_H-M P-1
_cod_original_formula_sum 'C29 H38 Al Cl N3 O2.50'
_cod_database_code 4079921

loop_
_symmetry_equiv_pos_as_xyz
'x, y, z'
'-x, -y, -z'

loop_
_atom_site_label
_atom_site_type_symbol
_atom_site_fract_x
_atom_site_fract_y
_atom_site_fract_z
_atom_site_U_iso_or_equiv
_atom_site_adp_type
_atom_site_occupancy
_atom_site_symmetry_multiplicity
_atom_site_calc_flag
_atom_site_refinement_flags
Al1 Al -0.06980(11) 0.18210(9) 0.26094(9) 0.0276(3) Uani 1 1 d .
Cl1 Cl -0.65922(10) -0.26169(8) 0.17096(10) 0.0524(3) Uani 1 1 d .
O1 O -0.1382(2) 0.02806(19) 0.17928(19) 0.0338(6) Uani 1 1 d .
N1 N -0.0632(3) 0.1444(2) 0.4084(2) 0.0240(7) Uani 1 1 d .
N2 N 0.1182(3) 0.2710(2) 0.3654(2) 0.0241(7) Uani 1 1 d .
N3 N -0.0290(3) 0.1918(2) 0.1128(3) 0.0349(8) Uani 1 1 d .
C1 C -0.2279(4) 0.2550(3) 0.2351(3) 0.0354(9) Uani 1 1 d .
H1A H -0.3219 0.1963 0.1844 0.053 Uiso 1 1 calc R
H1D H -0.2136 0.3102 0.1951 0.053 Uiso 1 1 calc R
H1C H -0.2269 0.2949 0.3129 0.053 Uiso 1 1 calc R
C2 C -0.2561(4) -0.0353(3) 0.1810(3) 0.0300(9) Uani 1 1 d .
C3 C -0.3597(4) -0.1194(3) 0.0749(3) 0.0420(10) Uani 1 1 d .
H3 H -0.3459 -0.1295 0.0030 0.050 Uiso 1 1 calc R
C4 C -0.4835(4) -0.1895(3) 0.0708(4) 0.0480(11) Uani 1 1 d .
H4 H -0.5531 -0.2468 -0.0027 0.058 Uiso 1 1 calc R
C5 C -0.5032(4) -0.1740(3) 0.1759(4) 0.0377(10) Uani 1 1 d .
C6 C -0.4039(4) -0.0924(3) 0.2821(3) 0.0299(9) Uani 1 1 d .
H6 H -0.4206 -0.0832 0.3527 0.036 Uiso 1 1 calc R
C7 C -0.2773(3) -0.0217(3) 0.2888(3) 0.0246(8) Uani 1 1 d .
C8 C -0.1654(4) 0.0585(3) 0.4063(3) 0.0251(8) Uani 1 1 d .
C9 C -0.1530(4) 0.0448(3) 0.5153(3) 0.0312(9) Uani 1 1 d .
H9 H -0.2234 -0.0143 0.5162 0.037 Uiso 1 1 calc R
C10 C -0.0382(4) 0.1172(3) 0.6218(3) 0.0324(9) Uani 1 1 d .
H10 H -0.0308 0.1087 0.6960 0.039 Uiso 1 1 calc R
C11 C 0.0660(4) 0.2021(3) 0.6209(3) 0.0296(9) Uani 1 1 d .
H11 H 0.1460 0.2517 0.6937 0.035 Uiso 1 1 calc R
C12 C 0.0509(4) 0.2132(3) 0.5112(3) 0.0235(8) Uani 1 1 d .
C13 C 0.1566(3) 0.3023(3) 0.4964(3) 0.0234(8) Uani 1 1 d .
C14 C 0.1370(4) 0.4181(3) 0.5521(3) 0.0365(10) Uani 1 1 d .
H14A H 0.2061 0.4795 0.5482 0.055 Uiso 1 1 calc R
H14B H 0.1552 0.4304 0.6364 0.055 Uiso 1 1 calc R
H14C H 0.0373 0.4185 0.5074 0.055 Uiso 1 1 calc R
C15 C 0.2306(4) 0.3146(3) 0.3304(3) 0.0269(8) Uani 1 1 d .
C16 C 0.2432(4) 0.4174(3) 0.3051(3) 0.0290(9) Uani 1 1 d .
C17 C 0.3477(4) 0.4513(3) 0.2650(3) 0.0338(9) Uani 1 1 d .
H17 H 0.3573 0.5213 0.2496 0.041 Uiso 1 1 calc R
C18 C 0.4375(4) 0.3868(3) 0.2470(3) 0.0358(10) Uani 1 1 d .
H18 H 0.5090 0.4123 0.2206 0.043 Uiso 1 1 calc R
C19 C 0.4226(4) 0.2853(3) 0.2675(3) 0.0340(9) Uani 1 1 d .
H19 H 0.4839 0.2402 0.2537 0.041 Uiso 1 1 calc R
C20 C 0.3202(4) 0.2456(3) 0.3082(3) 0.0272(8) Uani 1 1 d .
C21 C 0.1438(4) 0.4930(3) 0.3167(3) 0.0325(9) Uani 1 1 d .
H21 H 0.0771 0.4585 0.3483 0.039 Uiso 1 1 calc R
C22 C 0.2348(4) 0.6154(3) 0.4073(3) 0.0440(11) Uani 1 1 d .
H22A H 0.2923 0.6541 0.3733 0.066 Uiso 1 1 calc R
H22B H 0.3004 0.6105 0.4830 0.066 Uiso 1 1 calc R
H22C H 0.1692 0.6588 0.4228 0.066 Uiso 1 1 calc R
C23 C 0.0502(4) 0.5006(3) 0.1952(3) 0.0435(11) Uani 1 1 d .
H23A H 0.1137 0.5330 0.1619 0.065 Uiso 1 1 calc R
H23B H -0.0111 0.5499 0.2068 0.065 Uiso 1 1 calc R
H23C H -0.0118 0.4239 0.1392 0.065 Uiso 1 1 calc R
C24 C 0.3038(4) 0.1281(3) 0.3190(3) 0.0328(9) Uani 1 1 d .
H24 H 0.2333 0.1168 0.3559 0.039 Uiso 1 1 calc R
C25 C 0.4473(4) 0.1159(3) 0.4015(4) 0.0442(11) Uani 1 1 d .
H25A H 0.5165 0.1204 0.3647 0.066 Uiso 1 1 calc R
H25B H 0.4289 0.0417 0.4129 0.066 Uiso 1 1 calc R
H25C H 0.4884 0.1776 0.4798 0.066 Uiso 1 1 calc R
C26 C 0.2398(4) 0.0329(3) 0.1952(3) 0.0469(11) Uani 1 1 d .
H26A H 0.1464 0.0396 0.1440 0.070 Uiso 1 1 calc R
H26B H 0.2245 -0.0420 0.2054 0.070 Uiso 1 1 calc R
H26C H 0.3076 0.0404 0.1574 0.070 Uiso 1 1 calc R
C27 C 0.3133(3) 0.3059(3) 0.5714(3) 0.0322(9) Uani 1 1 d .
H27A H 0.3252 0.2293 0.5468 0.048 Uiso 1 1 calc R
H27B H 0.3331 0.3307 0.6570 0.048 Uiso 1 1 calc R
H27C H 0.3817 0.3599 0.5583 0.048 Uiso 1 1 calc R
C28 C 0.0101(4) 0.2077(3) 0.0438(3) 0.0352(9) Uani 1 1 d .
C29 C 0.0674(4) 0.2289(4) -0.0409(3) 0.0588(13) Uani 1 1 d .
H29A H 0.1594 0.2909 0.0026 0.088 Uiso 1 1 calc R
H29B H -0.0030 0.2510 -0.1006 0.088 Uiso 1 1 calc R
H29C H 0.0847 0.1592 -0.0818 0.088 Uiso 1 1 calc R

loop_
_atom_site_aniso_label
_atom_site_aniso_U_11
_atom_site_aniso_U_22
_atom_site_aniso_U_33
_atom_site_aniso_U_23
_atom_site_aniso_U_13
_atom_site_aniso_U_12
Al1 0.0233(6) 0.0333(6) 0.0260(6) 0.0101(5) 0.0117(5) 0.0051(5)
Cl1 0.0305(6) 0.0485(6) 0.0706(8) 0.0287(6) 0.0137(5) -0.0024(5)
O1 0.0326(15) 0.0370(15) 0.0288(15) 0.0067(12) 0.0171(12) 0.0007(12)
N1 0.0208(16) 0.0279(16) 0.0267(17) 0.0102(14) 0.0118(14) 0.0099(13)
N2 0.0236(17) 0.0280(16) 0.0213(16) 0.0053(13) 0.0126(13) 0.0066(13)
N3 0.0334(19) 0.0383(19) 0.0222(18) 0.0081(15) 0.0066(15) -0.0005(15)
C1 0.031(2) 0.045(2) 0.033(2) 0.0181(19) 0.0146(19) 0.0086(18)
C2 0.028(2) 0.027(2) 0.030(2) 0.0093(18) 0.0085(18) 0.0045(17)
C3 0.048(3) 0.039(2) 0.026(2) 0.0051(19) 0.012(2) 0.000(2)
C4 0.037(3) 0.049(3) 0.037(3) 0.017(2) 0.000(2) -0.008(2)
C5 0.025(2) 0.036(2) 0.046(3) 0.019(2) 0.007(2) 0.0037(18)
C6 0.029(2) 0.029(2) 0.034(2) 0.0125(18) 0.0140(19) 0.0102(17)
C7 0.020(2) 0.0229(19) 0.030(2) 0.0085(17) 0.0107(17) 0.0042(16)
C8 0.023(2) 0.030(2) 0.035(2) 0.0173(18) 0.0193(18) 0.0143(17)
C9 0.033(2) 0.033(2) 0.040(2) 0.0167(19) 0.026(2) 0.0112(18)
C10 0.040(2) 0.037(2) 0.020(2) 0.0072(18) 0.0150(19) 0.0134(19)
C11 0.032(2) 0.032(2) 0.023(2) 0.0070(17) 0.0109(17) 0.0076(17)
C12 0.024(2) 0.0237(19) 0.022(2) 0.0051(16) 0.0096(17) 0.0108(16)
C13 0.0218(19) 0.0234(18) 0.024(2) 0.0080(16) 0.0097(16) 0.0055(16)
C14 0.046(3) 0.032(2) 0.035(2) 0.0114(19) 0.022(2) 0.0122(19)
C15 0.023(2) 0.028(2) 0.023(2) 0.0062(17) 0.0080(16) -0.0006(16)
C16 0.028(2) 0.028(2) 0.031(2) 0.0105(18) 0.0139(18) 0.0054(17)
C17 0.032(2) 0.034(2) 0.034(2) 0.0171(19) 0.0118(19) 0.0042(18)
C18 0.030(2) 0.042(2) 0.040(2) 0.016(2) 0.0212(19) 0.0039(19)
C19 0.027(2) 0.040(2) 0.036(2) 0.0099(19) 0.0169(18) 0.0090(18)
C20 0.024(2) 0.028(2) 0.028(2) 0.0051(17) 0.0124(17) 0.0070(16)
C21 0.033(2) 0.030(2) 0.045(2) 0.0218(19) 0.021(2) 0.0125(18)
C22 0.053(3) 0.034(2) 0.049(3) 0.017(2) 0.026(2) 0.011(2)
C23 0.036(2) 0.046(3) 0.052(3) 0.025(2) 0.016(2) 0.016(2)
C24 0.030(2) 0.034(2) 0.042(2) 0.0165(19) 0.0208(19) 0.0106(18)
C25 0.038(2) 0.042(2) 0.067(3) 0.023(2) 0.031(2) 0.021(2)
C26 0.057(3) 0.030(2) 0.054(3) 0.007(2) 0.028(2) 0.015(2)
C27 0.029(2) 0.032(2) 0.031(2) 0.0069(18) 0.0129(18) 0.0020(17)
C28 0.033(2) 0.039(2) 0.024(2) 0.0069(19) 0.0094(19) 0.0013(18)
C29 0.058(3) 0.076(3) 0.040(3) 0.015(2) 0.030(2) 0.000(2)

loop_
_atom_type_symbol
_atom_type_description
_atom_type_scat_dispersion_real
_atom_type_scat_dispersion_imag
_atom_type_scat_source
C C 0.0033 0.0016 'International Tables Vol C Tables 4.2.6.8 and 6.1.1.4'
H H 0.0000 0.0000 'International Tables Vol C Tables 4.2.6.8 and 6.1.1.4'
N N 0.0061 0.0033 'International Tables Vol C Tables 4.2.6.8 and 6.1.1.4'
O O 0.0106 0.0060 'International Tables Vol C Tables 4.2.6.8 and 6.1.1.4'
Cl Cl 0.1484 0.1585 'International Tables Vol C Tables 4.2.6.8 and 6.1.1.4'
Al Al 0.0645 0.0514 'International Tables Vol C Tables 4.2.6.8 and 6.1.1.4'

loop_
_geom_angle_atom_site_label_1
_geom_angle_atom_site_label_2
_geom_angle_atom_site_label_3
_geom_angle
O1 Al1 N2 129.09(12)
O1 Al1 C1 112.02(13)
N2 Al1 C1 118.80(14)
O1 Al1 N1 86.74(11)
N2 Al1 N1 81.98(12)
C1 Al1 N1 100.11(13)
O1 Al1 N3 84.79(11)
N2 Al1 N3 90.98(12)
C1 Al1 N3 97.93(13)
N1 Al1 N3 161.86(12)
C2 O1 Al1 120.4(2)
C12 N1 C8 121.8(3)
C12 N1 Al1 114.3(2)
C8 N1 Al1 123.9(2)
C15 N2 C13 117.2(2)
C15 N2 Al1 125.6(2)
C13 N2 Al1 117.19(19)
C28 N3 Al1 170.8(3)
Al1 C1 H1A 109.5
Al1 C1 H1D 109.5
H1A C1 H1D 109.5
Al1 C1 H1C 109.5
H1A C1 H1C 109.5
H1D C1 H1C 109.5
O1 C2 C3 118.9(3)
O1 C2 C7 122.5(3)
C3 C2 C7 118.6(3)
C2 C3 C4 121.9(4)
C2 C3 H3 119.1
C4 C3 H3 119.1
C5 C4 C3 118.7(3)
C5 C4 H4 120.6
C3 C4 H4 120.6
C6 C5 C4 121.3(3)
C6 C5 Cl1 119.8(3)
C4 C5 Cl1 118.9(3)
C5 C6 C7 121.0(3)
C5 C6 H6 119.5
C7 C6 H6 119.5
C6 C7 C2 118.5(3)
C6 C7 C8 119.9(3)
C2 C7 C8 121.4(3)
N1 C8 C9 118.6(3)
N1 C8 C7 118.6(3)
C9 C8 C7 122.7(3)
C10 C9 C8 119.9(3)
C10 C9 H9 120.1
C8 C9 H9 120.1
C9 C10 C11 120.3(3)
C9 C10 H10 119.8
C11 C10 H10 119.8
C10 C11 C12 118.4(3)
C10 C11 H11 120.8
C12 C11 H11 120.8
N1 C12 C11 121.0(3)
N1 C12 C13 114.8(3)
C11 C12 C13 124.2(3)
N2 C13 C12 107.0(2)
N2 C13 C14 113.5(3)
C12 C13 C14 106.0(3)
N2 C13 C27 113.6(3)
C12 C13 C27 109.2(3)
C14 C13 C27 107.2(3)
C13 C14 H14A 109.5
C13 C14 H14B 109.5
H14A C14 H14B 109.5
C13 C14 H14C 109.5
H14A C14 H14C 109.5
H14B C14 H14C 109.5
C16 C15 C20 119.0(3)
C16 C15 N2 121.8(3)
C20 C15 N2 118.9(3)
C17 C16 C15 119.1(3)
C17 C16 C21 117.9(3)
C15 C16 C21 122.9(3)
C18 C17 C16 122.1(3)
C18 C17 H17 118.9
C16 C17 H17 118.9
C19 C18 C17 119.1(3)
C19 C18 H18 120.5
C17 C18 H18 120.5
C18 C19 C20 122.2(3)
C18 C19 H19 118.9
C20 C19 H19 118.9
C19 C20 C15 118.5(3)
C19 C20 C24 118.3(3)
C15 C20 C24 123.1(3)
C16 C21 C23 112.2(3)
C16 C21 C22 110.7(3)
C23 C21 C22 109.3(3)
C16 C21 H21 108.2
C23 C21 H21 108.2
C22 C21 H21 108.2
C21 C22 H22A 109.5
C21 C22 H22B 109.5
H22A C22 H22B 109.5
C21 C22 H22C 109.5
H22A C22 H22C 109.5
H22B C22 H22C 109.5
C21 C23 H23A 109.5
C21 C23 H23B 109.5
H23A C23 H23B 109.5
C21 C23 H23C 109.5
H23A C23 H23C 109.5
H23B C23 H23C 109.5
C20 C24 C25 112.6(3)
C20 C24 C26 111.8(3)
C25 C24 C26 110.0(3)
C20 C24 H24 107.4
C25 C24 H24 107.4
C26 C24 H24 107.4
C24 C25 H25A 109.5
C24 C25 H25B 109.5
H25A C25 H25B 109.5
C24 C25 H25C 109.5
H25A C25 H25C 109.5
H25B C25 H25C 109.5
C24 C26 H26A 109.5
C24 C26 H26B 109.5
H26A C26 H26B 109.5
C24 C26 H26C 109.5
H26A C26 H26C 109.5
H26B C26 H26C 109.5
C13 C27 H27A 109.5
C13 C27 H27B 109.5
H27A C27 H27B 109.5
C13 C27 H27C 109.5
H27A C27 H27C 109.5
H27B C27 H27C 109.5
N3 C28 C29 177.2(4)
C28 C29 H29A 109.5
C28 C29 H29B 109.5
H29A C29 H29B 109.5
C28 C29 H29C 109.5
H29A C29 H29C 109.5
H29B C29 H29C 109.5

loop_
_geom_bond_atom_site_label_1
_geom_bond_atom_site_label_2
_geom_bond_distance
Al1 O1 1.824(2)
Al1 N2 1.845(3)
Al1 C1 1.972(4)
Al1 N1 2.021(3)
Al1 N3 2.088(3)
Cl1 C5 1.754(4)
O1 C2 1.341(4)
N1 C12 1.343(4)
N1 C8 1.360(4)
N2 C15 1.448(4)
N2 C13 1.486(4)
N3 C28 1.129(4)
C1 H1A 0.9800
C1 H1D 0.9800
C1 H1C 0.9800
C2 C3 1.387(4)
C2 C7 1.428(4)
C3 C4 1.393(5)
C3 H3 0.9500
C4 C5 1.385(5)
C4 H4 0.9500
C5 C6 1.364(4)
C6 C7 1.405(4)
C6 H6 0.9500
C7 C8 1.472(4)
C8 C9 1.398(4)
C9 C10 1.381(4)
C9 H9 0.9500
C10 C11 1.381(4)
C10 H10 0.9500
C11 C12 1.388(4)
C11 H11 0.9500
C12 C13 1.519(4)
C13 C14 1.533(4)
C13 C27 1.536(4)
C14 H14A 0.9800
C14 H14B 0.9800
C14 H14C 0.9800
C15 C16 1.412(4)
C15 C20 1.422(4)
C16 C17 1.389(4)
C16 C21 1.532(4)
C17 C18 1.371(5)
C17 H17 0.9500
C18 C19 1.365(4)
C18 H18 0.9500
C19 C20 1.399(4)
C19 H19 0.9500
C20 C24 1.511(4)
C21 C23 1.534(4)
C21 C22 1.551(4)
C21 H21 1.0000
C22 H22A 0.9800
C22 H22B 0.9800
C22 H22C 0.9800
C23 H23A 0.9800
C23 H23B 0.9800
C23 H23C 0.9800
C24 C25 1.534(5)
C24 C26 1.536(4)
C24 H24 1.0000
C25 H25A 0.9800
C25 H25B 0.9800
C25 H25C 0.9800
C26 H26A 0.9800
C26 H26B 0.9800
C26 H26C 0.9800
C27 H27A 0.9800
C27 H27B 0.9800
C27 H27C 0.9800
C28 C29 1.452(5)
C29 H29A 0.9800
C29 H29B 0.9800
C29 H29C 0.9800

loop_
_geom_torsion_atom_site_label_1
_geom_torsion_atom_site_label_2
_geom_torsion_atom_site_label_3
_geom_torsion_atom_site_label_4
_geom_torsion
N2 Al1 O1 C2 131.3(2)
C1 Al1 O1 C2 -45.2(3)
N1 Al1 O1 C2 54.4(2)
N3 Al1 O1 C2 -141.6(3)
O1 Al1 N1 C12 142.9(2)
N2 Al1 N1 C12 12.7(2)
C1 Al1 N1 C12 -105.3(2)
N3 Al1 N1 C12 80.7(4)
O1 Al1 N1 C8 -38.1(2)
N2 Al1 N1 C8 -168.3(3)
C1 Al1 N1 C8 73.7(3)
N3 Al1 N1 C8 -100.3(4)
O1 Al1 N2 C15 81.7(3)
C1 Al1 N2 C15 -102.0(3)
N1 Al1 N2 C15 160.8(3)
N3 Al1 N2 C15 -2.4(3)
O1 Al1 N2 C13 -99.5(2)
C1 Al1 N2 C13 76.8(2)
N1 Al1 N2 C13 -20.3(2)
N3 Al1 N2 C13 176.4(2)
Al1 O1 C2 C3 137.9(3)
Al1 O1 C2 C7 -43.8(4)
O1 C2 C3 C4 179.0(3)
C7 C2 C3 C4 0.6(5)
C2 C3 C4 C5 0.3(6)
C3 C4 C5 C6 -0.3(6)
C3 C4 C5 Cl1 179.8(3)
C4 C5 C6 C7 -0.5(5)
Cl1 C5 C6 C7 179.4(3)
C5 C6 C7 C2 1.3(5)
C5 C6 C7 C8 -174.4(3)
O1 C2 C7 C6 -179.7(3)
C3 C2 C7 C6 -1.4(5)
O1 C2 C7 C8 -3.9(5)
C3 C2 C7 C8 174.4(3)
C12 N1 C8 C9 2.3(4)
Al1 N1 C8 C9 -176.6(2)
C12 N1 C8 C7 -172.8(3)
Al1 N1 C8 C7 8.3(4)
C6 C7 C8 N1 -164.1(3)
C2 C7 C8 N1 20.3(5)
C6 C7 C8 C9 21.1(5)
C2 C7 C8 C9 -154.6(3)
N1 C8 C9 C10 -0.4(5)
C7 C8 C9 C10 174.5(3)
C8 C9 C10 C11 -1.1(5)
C9 C10 C11 C12 0.8(5)
C8 N1 C12 C11 -2.6(5)
Al1 N1 C12 C11 176.3(2)
C8 N1 C12 C13 178.4(3)
Al1 N1 C12 C13 -2.7(3)
C10 C11 C12 N1 1.0(5)
C10 C11 C12 C13 179.9(3)
C15 N2 C13 C12 -157.8(3)
Al1 N2 C13 C12 23.3(3)
C15 N2 C13 C14 85.6(3)
Al1 N2 C13 C14 -93.3(3)
C15 N2 C13 C27 -37.2(4)
Al1 N2 C13 C27 143.9(2)
N1 C12 C13 N2 -11.9(4)
C11 C12 C13 N2 169.1(3)
N1 C12 C13 C14 109.6(3)
C11 C12 C13 C14 -69.4(4)
N1 C12 C13 C27 -135.3(3)
C11 C12 C13 C27 45.7(4)
C13 N2 C15 C16 -94.0(4)
Al1 N2 C15 C16 84.9(4)
C13 N2 C15 C20 93.1(3)
Al1 N2 C15 C20 -88.1(3)
C20 C15 C16 C17 -3.3(5)
N2 C15 C16 C17 -176.2(3)
C20 C15 C16 C21 175.2(3)
N2 C15 C16 C21 2.3(5)
C15 C16 C17 C18 1.3(5)
C21 C16 C17 C18 -177.2(3)
C16 C17 C18 C19 0.8(5)
C17 C18 C19 C20 -1.0(5)
C18 C19 C20 C15 -1.0(5)
C18 C19 C20 C24 175.3(3)
C16 C15 C20 C19 3.1(5)
N2 C15 C20 C19 176.2(3)
C16 C15 C20 C24 -173.0(3)
N2 C15 C20 C24 0.1(5)
C17 C16 C21 C23 62.2(4)
C15 C16 C21 C23 -116.3(4)
C17 C16 C21 C22 -60.1(4)
C15 C16 C21 C22 121.4(3)
C19 C20 C24 C25 57.0(4)
C15 C20 C24 C25 -126.9(3)
C19 C20 C24 C26 -67.4(4)
C15 C20 C24 C26 108.7(4)
